data_7023321
loop_
_publ_author_name
'Liu, Zicheng'
'Xu, Junjie'
'Ruan, Wenqing'
'Fu, Chen'
'Zhang, Hui-Jun'
'Wen, Ting-Bin'

_publ_section_title
;
 A half-sandwich 1,2-azaborolyl ruthenium complex: synthesis,
 characterization, and evaluation of its catalytic activities.
;
_journal_issue 33
_journal_name_full 'Dalton transactions (Cambridge, England : 2003)'
_journal_page_first 11976
_journal_page_last 11980
_journal_paper_doi 10.1039/c3dt51177d
_journal_volume 42
_journal_year 2013
_chemical_formula_moiety 'C51 H47 B Cl N P2 Ru, C7 H8'
_chemical_formula_sum 'C58 H55 B Cl N P2 Ru'
_chemical_formula_weight 975.30
_chemical_name_systematic
;
?
;
_space_group_IT_number 2
_symmetry_cell_setting triclinic
_symmetry_space_group_name_Hall '-P 1'
_symmetry_space_group_name_H-M 'P -1'
_atom_sites_solution_hydrogens geom
_atom_sites_solution_primary direct
_atom_sites_solution_secondary difmap
_audit_creation_method SHELXL-97
_cell_angle_alpha 79.247(2)
_cell_angle_beta 84.900(2)
_cell_angle_gamma 81.114(2)
_cell_formula_units_Z 4
_cell_length_a 13.1299(3)
_cell_length_b 13.8383(3)
_cell_length_c 27.1041(6)
_cell_measurement_reflns_used 18844
_cell_measurement_temperature 173(2)
_cell_measurement_theta_max 29.0671
_cell_measurement_theta_min 2.7752
_cell_volume 4770.98(19)
_computing_cell_refinement 'Bruker FRAMBO'
_computing_data_collection 'Bruker FRAMBO'
_computing_data_reduction 'Bruker SAINT'
_computing_molecular_graphics 'Bruker SHELXTL'
_computing_publication_material 'Bruker SHELXTL'
_computing_structure_refinement 'SHELXL-97 (Sheldrick, 1997)'
_computing_structure_solution 'SHELXS-97 (Sheldrick, 1990)'
_diffrn_ambient_temperature 173(2)
_diffrn_measured_fraction_theta_full 0.999
_diffrn_measured_fraction_theta_max 0.999
_diffrn_measurement_device_type 'multiwire proportional'
_diffrn_measurement_method 'phi and omega scans'
_diffrn_radiation_monochromator graphite
_diffrn_radiation_source 'fine-focus sealed tube'
_diffrn_radiation_type MoK\a
_diffrn_radiation_wavelength 0.71073
_diffrn_reflns_av_R_equivalents 0.0301
_diffrn_reflns_av_sigmaI/netI 0.0508
_diffrn_reflns_limit_h_max 16
_diffrn_reflns_limit_h_min -14
_diffrn_reflns_limit_k_max 17
_diffrn_reflns_limit_k_min -17
_diffrn_reflns_limit_l_max 33
_diffrn_reflns_limit_l_min -33
_diffrn_reflns_number 42377
_diffrn_reflns_theta_full 26.00
_diffrn_reflns_theta_max 26.00
_diffrn_reflns_theta_min 2.78
_exptl_absorpt_coefficient_mu 0.492
_exptl_absorpt_correction_T_max 1.00000
_exptl_absorpt_correction_T_min 0.90491
_exptl_absorpt_correction_type multi-scan
_exptl_absorpt_process_details
;
CrysAlisPro, Oxford Diffraction Ltd.,
Version 1.171.33.46 (release 27-08-2009 CrysAlis171 .NET)
(compiled Aug 27 2009,17:19:36)
Empirical absorption correction using spherical harmonics,
implemented in SCALE3 ABSPACK scaling algorithm.
;
_exptl_crystal_colour orange-red
_exptl_crystal_density_diffrn 1.358
_exptl_crystal_density_method 'not measured'
_exptl_crystal_description block
_exptl_crystal_F_000 2024
_exptl_crystal_size_max 0.48
_exptl_crystal_size_mid 0.40
_exptl_crystal_size_min 0.20
_refine_diff_density_max 1.085
_refine_diff_density_min -0.675
_refine_diff_density_rms 0.064
_refine_ls_extinction_method none
_refine_ls_goodness_of_fit_ref 0.995
_refine_ls_hydrogen_treatment constr
_refine_ls_matrix_type full
_refine_ls_number_parameters 1153
_refine_ls_number_reflns 18722
_refine_ls_number_restraints 18
_refine_ls_restrained_S_all 1.010
_refine_ls_R_factor_all 0.0585
_refine_ls_R_factor_gt 0.0336
_refine_ls_shift/su_max 0.002
_refine_ls_shift/su_mean 0.000
_refine_ls_structure_factor_coef Fsqd
_refine_ls_weighting_details 'calc w=1/[\s^2^(Fo^2^)+(0.0401P)^2^+0.0000P] where P=(Fo^2^+2Fc^2^)/3'
_refine_ls_weighting_scheme calc
_refine_ls_wR_factor_gt 0.0779
_refine_ls_wR_factor_ref 0.0822
_reflns_number_gt 12643
_reflns_number_total 18722
_reflns_threshold_expression >2sigma(I)
_cod_data_source_file c3dt51177d.txt
_cod_data_source_block compound-2
_cod_original_cell_volume 4770.99(18)
_cod_original_sg_symbol_H-M P-1
_cod_database_code 7023321

loop_
_symmetry_equiv_pos_as_xyz
'x, y, z'
'-x, -y, -z'

loop_
_atom_site_label
_atom_site_type_symbol
_atom_site_fract_x
_atom_site_fract_y
_atom_site_fract_z
_atom_site_U_iso_or_equiv
_atom_site_adp_type
_atom_site_occupancy
_atom_site_symmetry_multiplicity
_atom_site_calc_flag
_atom_site_refinement_flags
Ru1 Ru 0.103693(15) 0.028768(14) 0.132659(7) 0.01445(6) Uani 1 1 d .
P1 P -0.02558(5) -0.00158(5) 0.19315(2) 0.01596(15) Uani 1 1 d .
P2 P 0.09452(5) 0.20218(5) 0.12474(2) 0.01602(15) Uani 1 1 d .
Cl1 Cl 0.23371(5) 0.00074(5) 0.19527(2) 0.02401(15) Uani 1 1 d .
B1 B 0.1126(2) 0.0395(2) 0.04462(11) 0.0206(7) Uani 1 1 d .
N1 N 0.20492(16) -0.02384(15) 0.06731(8) 0.0204(5) Uani 1 1 d .
C11 C 0.0212(2) -0.00785(18) 0.07093(9) 0.0201(6) Uani 1 1 d .
H11A H -0.0531 0.0143 0.0639 0.024 Uiso 1 1 calc R
C12 C 0.0621(2) -0.09662(19) 0.10300(9) 0.0228(6) Uani 1 1 d .
H12A H 0.0203 -0.1476 0.1222 0.027 Uiso 1 1 calc R
C13 C 0.1689(2) -0.10294(18) 0.10283(9) 0.0222(6) Uani 1 1 d .
H13A H 0.2148 -0.1601 0.1214 0.027 Uiso 1 1 calc R
C14 C 0.3168(2) -0.0374(2) 0.04851(10) 0.0263(6) Uani 1 1 d .
C15 C 0.3315(2) -0.1255(2) 0.02047(11) 0.0371(8) Uani 1 1 d .
H15A H 0.2854 -0.1110 -0.0073 0.056 Uiso 1 1 calc R
H15B H 0.3153 -0.1851 0.0437 0.056 Uiso 1 1 calc R
H15C H 0.4034 -0.1366 0.0070 0.056 Uiso 1 1 calc R
C16 C 0.3874(2) -0.0587(2) 0.09232(11) 0.0355(7) Uani 1 1 d .
H16A H 0.3769 -0.0018 0.1099 0.053 Uiso 1 1 calc R
H16B H 0.4596 -0.0698 0.0794 0.053 Uiso 1 1 calc R
H16C H 0.3709 -0.1180 0.1157 0.053 Uiso 1 1 calc R
C17 C 0.3415(2) 0.0553(2) 0.01264(11) 0.0323(7) Uani 1 1 d .
H17A H 0.2964 0.0690 -0.0155 0.048 Uiso 1 1 calc R
H17B H 0.4138 0.0451 -0.0002 0.048 Uiso 1 1 calc R
H17C H 0.3303 0.1118 0.0305 0.048 Uiso 1 1 calc R
C18 C 0.1122(2) 0.12776(19) 0.00116(10) 0.0220(6) Uani 1 1 d .
C19 C 0.1051(2) 0.1944(2) -0.03431(10) 0.0241(6) Uani 1 1 d .
C101 C 0.1041(2) 0.27179(19) -0.07794(10) 0.0238(6) Uani 1 1 d .
C102 C 0.0125(2) 0.3217(2) -0.09776(11) 0.0324(7) Uani 1 1 d .
H10A H -0.0519 0.3076 -0.0814 0.039 Uiso 1 1 calc R
C103 C 0.0152(3) 0.3924(2) -0.14157(12) 0.0409(8) Uani 1 1 d .
H10B H -0.0475 0.4260 -0.1552 0.049 Uiso 1 1 calc R
C104 C 0.1077(3) 0.4137(2) -0.16520(12) 0.0438(9) Uani 1 1 d .
H10C H 0.1089 0.4614 -0.1953 0.053 Uiso 1 1 calc R
C105 C 0.1984(3) 0.3667(2) -0.14556(12) 0.0433(9) Uani 1 1 d .
H10D H 0.2625 0.3823 -0.1617 0.052 Uiso 1 1 calc R
C106 C 0.1966(2) 0.2959(2) -0.10186(11) 0.0327(7) Uani 1 1 d .
H10E H 0.2598 0.2636 -0.0882 0.039 Uiso 1 1 calc R
C111 C -0.0135(2) -0.13271(18) 0.22560(9) 0.0194(6) Uani 1 1 d .
C112 C -0.0985(2) -0.1703(2) 0.25320(10) 0.0276(6) Uani 1 1 d .
H11B H -0.1629 -0.1286 0.2548 0.033 Uiso 1 1 calc R
C113 C -0.0894(3) -0.2682(2) 0.27827(11) 0.0380(8) Uani 1 1 d .
H11C H -0.1477 -0.2936 0.2963 0.046 Uiso 1 1 calc R
C114 C 0.0042(3) -0.3279(2) 0.27688(11) 0.0379(8) Uani 1 1 d .
H11D H 0.0103 -0.3949 0.2939 0.045 Uiso 1 1 calc R
C115 C 0.0894(2) -0.2916(2) 0.25101(11) 0.0340(7) Uani 1 1 d .
H11E H 0.1542 -0.3330 0.2509 0.041 Uiso 1 1 calc R
C116 C 0.0802(2) -0.19408(19) 0.22506(10) 0.0239(6) Uani 1 1 d .
H11F H 0.1389 -0.1695 0.2068 0.029 Uiso 1 1 calc R
C121 C -0.15222(19) 0.01544(18) 0.16633(9) 0.0176(6) Uani 1 1 d .
C122 C -0.1901(2) -0.06199(19) 0.15105(10) 0.0225(6) Uani 1 1 d .
H12B H -0.1522 -0.1269 0.1566 0.027 Uiso 1 1 calc R
C123 C -0.2827(2) -0.0457(2) 0.12774(10) 0.0263(6) Uani 1 1 d .
H12C H -0.3075 -0.0995 0.1176 0.032 Uiso 1 1 calc R
C124 C -0.3386(2) 0.0472(2) 0.11922(10) 0.0281(7) Uani 1 1 d .
H12D H -0.4023 0.0579 0.1035 0.034 Uiso 1 1 calc R
C125 C -0.3017(2) 0.1258(2) 0.13359(11) 0.0292(7) Uani 1 1 d .
H12E H -0.3399 0.1906 0.1276 0.035 Uiso 1 1 calc R
C126 C -0.2095(2) 0.11002(19) 0.15661(10) 0.0235(6) Uani 1 1 d .
H12F H -0.1846 0.1644 0.1660 0.028 Uiso 1 1 calc R
C131 C -0.0531(2) 0.05576(18) 0.25000(9) 0.0203(6) Uani 1 1 d .
C132 C -0.1514(2) 0.0702(2) 0.27322(10) 0.0291(7) Uani 1 1 d .
H13B H -0.2089 0.0589 0.2572 0.035 Uiso 1 1 calc R
C133 C -0.1669(3) 0.1010(2) 0.31946(11) 0.0373(8) Uani 1 1 d .
H13C H -0.2347 0.1112 0.3348 0.045 Uiso 1 1 calc R
C134 C -0.0840(3) 0.1167(2) 0.34308(11) 0.0380(8) Uani 1 1 d .
H13D H -0.0942 0.1364 0.3751 0.046 Uiso 1 1 calc R
C135 C 0.0139(3) 0.1037(2) 0.32025(11) 0.0353(7) Uani 1 1 d .
H13E H 0.0708 0.1158 0.3364 0.042 Uiso 1 1 calc R
C136 C 0.0302(2) 0.07326(19) 0.27398(10) 0.0265(6) Uani 1 1 d .
H13F H 0.0980 0.0643 0.2586 0.032 Uiso 1 1 calc R
C211 C 0.08012(19) 0.26722(18) 0.17934(9) 0.0190(6) Uani 1 1 d .
C212 C -0.0174(2) 0.28150(19) 0.20322(10) 0.0253(6) Uani 1 1 d .
H21A H -0.0723 0.2553 0.1921 0.030 Uiso 1 1 calc R
C213 C -0.0366(2) 0.3332(2) 0.24309(10) 0.0315(7) Uani 1 1 d .
H21B H -0.1040 0.3418 0.2591 0.038 Uiso 1 1 calc R
C214 C 0.0425(3) 0.3720(2) 0.25936(11) 0.0354(8) Uani 1 1 d .
H21C H 0.0299 0.4075 0.2866 0.042 Uiso 1 1 calc R
C215 C 0.1392(3) 0.3592(2) 0.23598(12) 0.0402(8) Uani 1 1 d .
H21D H 0.1935 0.3864 0.2471 0.048 Uiso 1 1 calc R
C216 C 0.1590(2) 0.3070(2) 0.19626(11) 0.0307(7) Uani 1 1 d .
H21E H 0.2266 0.2984 0.1806 0.037 Uiso 1 1 calc R
C221 C -0.00563(19) 0.28439(19) 0.08804(9) 0.0194(6) Uani 1 1 d .
C222 C -0.0771(2) 0.2466(2) 0.06490(10) 0.0243(6) Uani 1 1 d .
H22A H -0.0748 0.1767 0.0680 0.029 Uiso 1 1 calc R
C223 C -0.1522(2) 0.3110(2) 0.03702(12) 0.0392(8) Uani 1 1 d .
H22B H -0.2005 0.2847 0.0209 0.047 Uiso 1 1 calc R
C224 C -0.1570(2) 0.4114(2) 0.03271(12) 0.0412(8) Uani 1 1 d .
H22C H -0.2082 0.4547 0.0136 0.049 Uiso 1 1 calc R
C225 C -0.0875(2) 0.4502(2) 0.05606(11) 0.0353(7) Uani 1 1 d .
H22D H -0.0911 0.5201 0.0531 0.042 Uiso 1 1 calc R
C226 C -0.0131(2) 0.38762(19) 0.08364(10) 0.0261(6) Uani 1 1 d .
H22E H 0.0339 0.4149 0.1000 0.031 Uiso 1 1 calc R
C231 C 0.21459(19) 0.24118(18) 0.09186(10) 0.0196(6) Uani 1 1 d .
C232 C 0.2181(2) 0.30095(18) 0.04457(10) 0.0242(6) Uani 1 1 d .
H23A H 0.1560 0.3255 0.0281 0.029 Uiso 1 1 calc R
C233 C 0.3111(2) 0.3251(2) 0.02118(12) 0.0344(7) Uani 1 1 d .
H23B H 0.3121 0.3655 -0.0112 0.041 Uiso 1 1 calc R
C234 C 0.4020(2) 0.2912(2) 0.04432(12) 0.0379(8) Uani 1 1 d .
H23C H 0.4656 0.3081 0.0281 0.045 Uiso 1 1 calc R
C235 C 0.3998(2) 0.2317(2) 0.09192(12) 0.0358(8) Uani 1 1 d .
H23D H 0.4620 0.2094 0.1086 0.043 Uiso 1 1 calc R
C236 C 0.3073(2) 0.20521(19) 0.11479(11) 0.0262(6) Uani 1 1 d .
H23E H 0.3068 0.1620 0.1465 0.031 Uiso 1 1 calc R
Ru2 Ru 0.407326(15) 0.474031(14) 0.364844(7) 0.01432(6) Uani 1 1 d .
P3 P 0.41970(5) 0.30087(5) 0.37170(2) 0.01584(15) Uani 1 1 d .
P4 P 0.54251(5) 0.50458(5) 0.30766(2) 0.01621(15) Uani 1 1 d .
Cl2 Cl 0.28432(5) 0.50355(5) 0.29890(2) 0.02322(15) Uani 1 1 d .
B2 B 0.3885(2) 0.4617(2) 0.45293(11) 0.0194(7) Uani 1 1 d .
N2 N 0.29786(16) 0.52513(15) 0.42840(8) 0.0193(5) Uani 1 1 d .
C21 C 0.4812(2) 0.51030(19) 0.42955(9) 0.0207(6) Uani 1 1 d .
H21F H 0.5545 0.4887 0.4385 0.025 Uiso 1 1 calc R
C22 C 0.4424(2) 0.59948(19) 0.39689(10) 0.0220(6) Uani 1 1 d .
H22F H 0.4848 0.6512 0.3792 0.026 Uiso 1 1 calc R
C23 C 0.3365(2) 0.60438(18) 0.39410(9) 0.0220(6) Uani 1 1 d .
H23F H 0.2920 0.6614 0.3746 0.026 Uiso 1 1 calc R
C24 C 0.1849(2) 0.53752(19) 0.44481(10) 0.0238(6) Uani 1 1 d .
C25 C 0.1674(2) 0.6233(2) 0.47490(11) 0.0348(7) Uani 1 1 d .
H25A H 0.2111 0.6064 0.5036 0.052 Uiso 1 1 calc R
H25B H 0.0947 0.6340 0.4870 0.052 Uiso 1 1 calc R
H25C H 0.1854 0.6840 0.4532 0.052 Uiso 1 1 calc R
C26 C 0.1570(2) 0.4432(2) 0.47851(11) 0.0305(7) Uani 1 1 d .
H26A H 0.1994 0.4273 0.5077 0.046 Uiso 1 1 calc R
H26B H 0.1698 0.3883 0.4596 0.046 Uiso 1 1 calc R
H26C H 0.0838 0.4534 0.4900 0.046 Uiso 1 1 calc R
C27 C 0.1183(2) 0.5618(2) 0.39985(11) 0.0313(7) Uani 1 1 d .
H27A H 0.1304 0.5065 0.3812 0.047 Uiso 1 1 calc R
H27B H 0.1364 0.6222 0.3778 0.047 Uiso 1 1 calc R
H27C H 0.0454 0.5726 0.4115 0.047 Uiso 1 1 calc R
C28 C 0.3845(2) 0.37226(19) 0.49573(10) 0.0214(6) Uani 1 1 d .
C29 C 0.3852(2) 0.3056(2) 0.53081(10) 0.0249(6) Uani 1 1 d .
C201 C 0.3762(2) 0.22764(19) 0.57377(10) 0.0230(6) Uani 1 1 d .
C202 C 0.2786(2) 0.2036(2) 0.59211(11) 0.0314(7) Uani 1 1 d .
H20A H 0.2192 0.2364 0.5751 0.038 Uiso 1 1 calc R
C203 C 0.2677(3) 0.1323(2) 0.63467(12) 0.0406(8) Uani 1 1 d .
H20B H 0.2011 0.1164 0.6468 0.049 Uiso 1 1 calc R
C204 C 0.3536(3) 0.0847(2) 0.65932(12) 0.0441(9) Uani 1 1 d .
H20C H 0.3458 0.0368 0.6890 0.053 Uiso 1 1 calc R
C205 C 0.4501(3) 0.1056(2) 0.64160(11) 0.0409(8) Uani 1 1 d .
H20D H 0.5088 0.0715 0.6588 0.049 Uiso 1 1 calc R
C206 C 0.4631(2) 0.1765(2) 0.59860(11) 0.0318(7) Uani 1 1 d .
H20E H 0.5303 0.1900 0.5862 0.038 Uiso 1 1 calc R
C311 C 0.29824(19) 0.25947(18) 0.40115(10) 0.0188(6) Uani 1 1 d .
C312 C 0.2077(2) 0.29763(19) 0.37643(10) 0.0234(6) Uani 1 1 d .
H31A H 0.2105 0.3444 0.3460 0.028 Uiso 1 1 calc R
C313 C 0.1138(2) 0.2679(2) 0.39581(11) 0.0309(7) Uani 1 1 d .
H31B H 0.0533 0.2921 0.3780 0.037 Uiso 1 1 calc R
C314 C 0.1085(2) 0.2029(2) 0.44115(12) 0.0368(8) Uani 1 1 d .
H31C H 0.0444 0.1825 0.4546 0.044 Uiso 1 1 calc R
C315 C 0.1963(2) 0.1682(2) 0.46665(11) 0.0329(7) Uani 1 1 d .
H31D H 0.1921 0.1251 0.4982 0.040 Uiso 1 1 calc R
C316 C 0.2914(2) 0.19527(19) 0.44690(10) 0.0245(6) Uani 1 1 d .
H31E H 0.3517 0.1698 0.4647 0.029 Uiso 1 1 calc R
C321 C 0.51812(19) 0.21986(18) 0.41058(9) 0.0193(6) Uani 1 1 d .
C322 C 0.5271(2) 0.1167(2) 0.41542(10) 0.0281(7) Uani 1 1 d .
H32A H 0.4831 0.0883 0.3979 0.034 Uiso 1 1 calc R
C323 C 0.5993(2) 0.0555(2) 0.44536(12) 0.0385(8) Uani 1 1 d .
H32B H 0.6043 -0.0146 0.4487 0.046 Uiso 1 1 calc R
C324 C 0.6639(3) 0.0966(2) 0.47031(12) 0.0465(9) Uani 1 1 d .
H32C H 0.7134 0.0546 0.4911 0.056 Uiso 1 1 calc R
C325 C 0.6572(3) 0.1975(2) 0.46541(13) 0.0436(9) Uani 1 1 d .
H32D H 0.7028 0.2252 0.4824 0.052 Uiso 1 1 calc R
C326 C 0.5843(2) 0.2597(2) 0.43578(10) 0.0275(7) Uani 1 1 d .
H32E H 0.5797 0.3297 0.4328 0.033 Uiso 1 1 calc R
C331 C 0.43986(19) 0.23627(18) 0.31702(9) 0.0185(6) Uani 1 1 d .
C332 C 0.5399(2) 0.21979(19) 0.29569(10) 0.0241(6) Uani 1 1 d .
H33A H 0.5941 0.2432 0.3090 0.029 Uiso 1 1 calc R
C333 C 0.5621(2) 0.1700(2) 0.25541(10) 0.0299(7) Uani 1 1 d .
H33B H 0.6309 0.1603 0.2412 0.036 Uiso 1 1 calc R
C334 C 0.4846(2) 0.1342(2) 0.23579(11) 0.0340(7) Uani 1 1 d .
H33C H 0.4996 0.1000 0.2081 0.041 Uiso 1 1 calc R
C335 C 0.3855(2) 0.1488(2) 0.25692(11) 0.0379(8) Uani 1 1 d .
H33D H 0.3320 0.1237 0.2440 0.046 Uiso 1 1 calc R
C336 C 0.3629(2) 0.1997(2) 0.29678(11) 0.0305(7) Uani 1 1 d .
H33E H 0.2938 0.2099 0.3106 0.037 Uiso 1 1 calc R
C411 C 0.5751(2) 0.44900(18) 0.25048(9) 0.0204(6) Uani 1 1 d .
C412 C 0.6754(2) 0.4362(2) 0.22883(10) 0.0293(7) Uani 1 1 d .
H41A H 0.7309 0.4481 0.2460 0.035 Uiso 1 1 calc R
C413 C 0.6949(3) 0.4061(2) 0.18231(11) 0.0380(8) Uani 1 1 d .
H41B H 0.7636 0.3971 0.1679 0.046 Uiso 1 1 calc R
C414 C 0.6137(3) 0.3894(2) 0.15707(11) 0.0374(8) Uani 1 1 d .
H41C H 0.6267 0.3701 0.1250 0.045 Uiso 1 1 calc R
C415 C 0.5150(3) 0.4007(2) 0.17830(11) 0.0343(7) Uani 1 1 d .
H41D H 0.4599 0.3882 0.1610 0.041 Uiso 1 1 calc R
C416 C 0.4947(2) 0.42997(19) 0.22468(10) 0.0266(6) Uani 1 1 d .
H41E H 0.4259 0.4372 0.2391 0.032 Uiso 1 1 calc R
C421 C 0.66650(19) 0.48538(19) 0.33743(9) 0.0188(6) Uani 1 1 d .
C422 C 0.7252(2) 0.3917(2) 0.34423(10) 0.0265(7) Uani 1 1 d .
H42A H 0.7022 0.3389 0.3323 0.032 Uiso 1 1 calc R
C423 C 0.8171(2) 0.3745(2) 0.36818(11) 0.0324(7) Uani 1 1 d .
H42B H 0.8564 0.3101 0.3725 0.039 Uiso 1 1 calc R
C424 C 0.8518(2) 0.4501(2) 0.38576(10) 0.0288(7) Uani 1 1 d .
H42C H 0.9150 0.4385 0.4019 0.035 Uiso 1 1 calc R
C425 C 0.7937(2) 0.5424(2) 0.37969(10) 0.0272(7) Uani 1 1 d .
H42D H 0.8168 0.5948 0.3919 0.033 Uiso 1 1 calc R
C426 C 0.7020(2) 0.5599(2) 0.35602(10) 0.0246(6) Uani 1 1 d .
H42E H 0.6627 0.6242 0.3524 0.030 Uiso 1 1 calc R
C431 C 0.5340(2) 0.63641(18) 0.27630(9) 0.0196(6) Uani 1 1 d .
C432 C 0.6224(2) 0.6758(2) 0.25402(10) 0.0292(7) Uani 1 1 d .
H43A H 0.6878 0.6353 0.2555 0.035 Uiso 1 1 calc R
C433 C 0.6147(3) 0.7740(2) 0.22982(11) 0.0392(8) Uani 1 1 d .
H43B H 0.6753 0.8011 0.2159 0.047 Uiso 1 1 calc R
C434 C 0.5204(3) 0.8326(2) 0.22581(11) 0.0399(8) Uani 1 1 d .
H43C H 0.5157 0.8994 0.2086 0.048 Uiso 1 1 calc R
C435 C 0.4326(2) 0.7943(2) 0.24684(11) 0.0342(7) Uani 1 1 d .
H43D H 0.3672 0.8346 0.2440 0.041 Uiso 1 1 calc R
C436 C 0.4394(2) 0.6960(2) 0.27240(10) 0.0266(7) Uani 1 1 d .
H43E H 0.3787 0.6702 0.2872 0.032 Uiso 1 1 calc R
C1S C 0.4375(3) 0.6341(2) 0.11411(15) 0.0499(10) Uani 1 1 d .
C2S C 0.4310(3) 0.5871(3) 0.07409(13) 0.0542(10) Uani 1 1 d .
H2SA H 0.4868 0.5851 0.0493 0.065 Uiso 1 1 calc R
C3S C 0.3492(4) 0.5443(3) 0.06902(18) 0.0736(13) Uani 1 1 d .
H3SA H 0.3467 0.5137 0.0406 0.088 Uiso 1 1 calc R
C4S C 0.2676(4) 0.5443(3) 0.1052(2) 0.0852(15) Uani 1 1 d .
H4SA H 0.2098 0.5127 0.1022 0.102 Uiso 1 1 calc R
C5S C 0.2715(3) 0.5901(4) 0.14489(18) 0.0842(15) Uani 1 1 d .
H5SA H 0.2154 0.5905 0.1695 0.101 Uiso 1 1 calc R
C6S C 0.3543(3) 0.6359(3) 0.15051(16) 0.0621(11) Uani 1 1 d .
H6SA H 0.3554 0.6681 0.1784 0.075 Uiso 1 1 calc R
C7S C 0.5286(3) 0.6772(3) 0.1211(2) 0.0909(16) Uani 1 1 d .
H7SA H 0.5794 0.6700 0.0928 0.136 Uiso 1 1 calc R
H7SB H 0.5589 0.6427 0.1525 0.136 Uiso 1 1 calc R
H7SC H 0.5088 0.7478 0.1227 0.136 Uiso 1 1 calc R
C8S C 0.0862(4) 0.8849(4) 0.4022(2) 0.0989(17) Uani 1 1 d U
C9S C 0.1063(4) 0.8493(3) 0.35618(15) 0.0645(12) Uani 1 1 d .
H9SA H 0.0590 0.8141 0.3448 0.077 Uiso 1 1 calc R
C10S C 0.1941(5) 0.8668(4) 0.3291(2) 0.1023(17) Uani 1 1 d .
H10F H 0.2081 0.8422 0.2984 0.123 Uiso 1 1 calc R
C11S C 0.2664(4) 0.9189(4) 0.34337(19) 0.0927(16) Uani 1 1 d .
H11G H 0.3274 0.9304 0.3229 0.111 Uiso 1 1 calc R
C12S C 0.2465(5) 0.9519(4) 0.3866(2) 0.1066(18) Uani 1 1 d U
H12G H 0.2947 0.9869 0.3975 0.128 Uiso 1 1 calc R
C13S C 0.1540(4) 0.9357(3) 0.41739(18) 0.0718(13) Uani 1 1 d .
H13G H 0.1405 0.9605 0.4481 0.086 Uiso 1 1 calc R
C14S C -0.0078(4) 0.8689(4) 0.4269(2) 0.129(2) Uani 1 1 d U
H14A H -0.0153 0.8963 0.4581 0.193 Uiso 1 1 calc R
H14B H -0.0112 0.7974 0.4349 0.193 Uiso 1 1 calc R
H14C H -0.0635 0.9017 0.4053 0.193 Uiso 1 1 calc R

loop_
_atom_site_aniso_label
_atom_site_aniso_U_11
_atom_site_aniso_U_22
_atom_site_aniso_U_33
_atom_site_aniso_U_23
_atom_site_aniso_U_13
_atom_site_aniso_U_12
Ru1 0.01648(11) 0.01213(12) 0.01474(11) -0.00194(9) -0.00197(8) -0.00192(8)
P1 0.0178(3) 0.0136(4) 0.0158(3) -0.0010(3) -0.0023(3) -0.0016(3)
P2 0.0174(3) 0.0142(4) 0.0170(4) -0.0029(3) -0.0034(3) -0.0022(3)
Cl1 0.0226(3) 0.0262(4) 0.0231(4) -0.0022(3) -0.0081(3) -0.0016(3)
B1 0.0272(17) 0.0184(17) 0.0180(16) -0.0082(13) -0.0014(13) -0.0025(13)
N1 0.0246(12) 0.0179(13) 0.0182(12) -0.0033(10) 0.0036(9) -0.0044(10)
C11 0.0262(14) 0.0207(15) 0.0169(14) -0.0087(12) -0.0033(11) -0.0068(12)
C12 0.0373(16) 0.0173(15) 0.0172(14) -0.0078(12) 0.0009(12) -0.0101(13)
C13 0.0329(16) 0.0142(15) 0.0183(14) -0.0040(11) 0.0021(11) -0.0008(12)
C14 0.0245(15) 0.0256(17) 0.0252(15) -0.0039(13) 0.0062(12) 0.0025(12)
C15 0.0433(19) 0.0300(18) 0.0364(18) -0.0140(15) 0.0137(14) 0.0008(14)
C16 0.0228(15) 0.043(2) 0.0375(18) -0.0067(15) 0.0048(13) 0.0017(14)
C17 0.0265(16) 0.0294(17) 0.0366(17) -0.0024(14) 0.0115(13) -0.0024(13)
C18 0.0258(15) 0.0201(15) 0.0218(15) -0.0062(12) -0.0016(11) -0.0055(12)
C19 0.0298(15) 0.0240(16) 0.0211(15) -0.0071(13) -0.0018(12) -0.0072(12)
C101 0.0382(16) 0.0146(15) 0.0197(14) -0.0042(11) 0.0001(12) -0.0068(12)
C102 0.0389(18) 0.0238(17) 0.0356(18) -0.0029(14) -0.0078(14) -0.0074(13)
C103 0.051(2) 0.0302(18) 0.040(2) 0.0026(15) -0.0199(16) -0.0034(15)
C104 0.071(3) 0.0278(18) 0.0268(17) 0.0082(14) -0.0038(16) -0.0048(17)
C105 0.055(2) 0.0316(19) 0.0354(19) 0.0058(15) 0.0167(16) -0.0076(16)
C106 0.0432(18) 0.0203(16) 0.0312(17) -0.0031(13) 0.0025(14) 0.0015(13)
C111 0.0284(15) 0.0137(14) 0.0159(13) 0.0007(11) -0.0042(11) -0.0047(11)
C112 0.0329(16) 0.0237(16) 0.0235(15) 0.0018(12) -0.0005(12) -0.0042(13)
C113 0.050(2) 0.0292(18) 0.0326(18) 0.0100(14) -0.0031(15) -0.0174(16)
C114 0.065(2) 0.0166(16) 0.0300(17) 0.0050(13) -0.0091(16) -0.0078(16)
C115 0.0474(19) 0.0203(16) 0.0321(18) -0.0032(13) -0.0144(14) 0.0070(14)
C116 0.0294(15) 0.0177(15) 0.0218(15) 0.0002(12) -0.0037(11) 0.0012(12)
C121 0.0176(13) 0.0184(14) 0.0158(13) 0.0004(11) 0.0006(10) -0.0042(11)
C122 0.0238(14) 0.0180(15) 0.0248(15) -0.0021(12) -0.0041(11) -0.0004(11)
C123 0.0277(15) 0.0257(16) 0.0272(16) -0.0053(13) -0.0064(12) -0.0057(13)
C124 0.0195(14) 0.0380(18) 0.0278(16) -0.0055(13) -0.0060(11) -0.0055(13)
C125 0.0248(15) 0.0247(16) 0.0367(17) -0.0052(13) -0.0053(13) 0.0030(12)
C126 0.0232(14) 0.0197(15) 0.0286(16) -0.0054(12) -0.0025(11) -0.0037(12)
C131 0.0275(14) 0.0128(14) 0.0187(14) -0.0006(11) -0.0021(11) 0.0006(11)
C132 0.0359(17) 0.0270(16) 0.0231(15) -0.0048(13) 0.0016(12) -0.0024(13)
C133 0.049(2) 0.0307(18) 0.0290(17) -0.0100(14) 0.0116(14) 0.0021(15)
C134 0.068(2) 0.0233(17) 0.0208(16) -0.0084(13) -0.0054(15) 0.0055(15)
C135 0.051(2) 0.0263(17) 0.0295(17) -0.0054(14) -0.0170(15) 0.0001(14)
C136 0.0309(16) 0.0207(15) 0.0268(16) -0.0047(12) -0.0058(12) 0.0021(12)
C211 0.0247(14) 0.0136(14) 0.0174(14) -0.0009(11) -0.0047(11) 0.0010(11)
C212 0.0334(16) 0.0191(15) 0.0240(15) -0.0036(12) -0.0053(12) -0.0043(12)
C213 0.0396(18) 0.0259(17) 0.0240(16) -0.0031(13) 0.0006(13) 0.0078(13)
C214 0.061(2) 0.0245(17) 0.0209(16) -0.0093(13) -0.0135(15) 0.0062(15)
C215 0.047(2) 0.041(2) 0.0392(19) -0.0169(16) -0.0159(16) -0.0090(16)
C216 0.0277(16) 0.0359(18) 0.0329(17) -0.0138(14) -0.0074(13) -0.0054(13)
C221 0.0201(13) 0.0195(15) 0.0174(14) -0.0011(11) -0.0025(10) -0.0012(11)
C222 0.0263(15) 0.0212(16) 0.0251(15) -0.0036(12) -0.0060(12) -0.0009(12)
C223 0.0356(18) 0.041(2) 0.043(2) -0.0091(16) -0.0235(15) 0.0025(15)
C224 0.045(2) 0.0317(19) 0.042(2) -0.0029(15) -0.0218(16) 0.0150(15)
C225 0.0471(19) 0.0189(17) 0.0378(19) -0.0035(14) -0.0109(15) 0.0048(14)
C226 0.0314(16) 0.0175(15) 0.0285(16) -0.0015(12) -0.0085(12) 0.0003(12)
C231 0.0209(13) 0.0143(14) 0.0250(15) -0.0074(11) 0.0015(11) -0.0039(11)
C232 0.0291(15) 0.0160(14) 0.0276(15) -0.0025(12) -0.0019(12) -0.0054(12)
C233 0.0397(18) 0.0249(17) 0.0362(18) -0.0008(14) 0.0093(14) -0.0090(14)
C234 0.0293(17) 0.0297(18) 0.052(2) -0.0023(15) 0.0117(14) -0.0098(14)
C235 0.0202(15) 0.0336(18) 0.054(2) -0.0089(16) -0.0020(14) -0.0025(13)
C236 0.0263(15) 0.0225(16) 0.0300(16) -0.0052(12) -0.0022(12) -0.0032(12)
Ru2 0.01628(11) 0.01244(12) 0.01441(11) -0.00192(9) -0.00208(8) -0.00242(9)
P3 0.0169(3) 0.0138(4) 0.0175(4) -0.0029(3) -0.0034(3) -0.0027(3)
P4 0.0182(3) 0.0133(4) 0.0164(3) -0.0012(3) -0.0018(3) -0.0015(3)
Cl2 0.0230(3) 0.0255(4) 0.0213(3) -0.0028(3) -0.0082(3) -0.0012(3)
B2 0.0255(16) 0.0183(17) 0.0164(16) -0.0047(13) -0.0026(12) -0.0069(13)
N2 0.0219(12) 0.0156(12) 0.0200(12) -0.0030(9) 0.0020(9) -0.0036(9)
C21 0.0227(14) 0.0228(16) 0.0187(14) -0.0059(12) -0.0026(11) -0.0066(12)
C22 0.0285(15) 0.0165(15) 0.0241(15) -0.0076(12) 0.0017(11) -0.0096(12)
C23 0.0328(16) 0.0125(14) 0.0197(14) -0.0025(11) 0.0022(11) -0.0027(12)
C24 0.0239(15) 0.0206(15) 0.0250(15) -0.0054(12) 0.0054(11) 0.0006(12)
C25 0.0373(18) 0.0303(18) 0.0365(18) -0.0141(14) 0.0092(14) -0.0004(14)
C26 0.0255(15) 0.0305(17) 0.0344(17) -0.0065(13) 0.0096(12) -0.0054(13)
C27 0.0224(15) 0.0361(18) 0.0339(17) -0.0054(14) -0.0023(12) 0.0004(13)
C28 0.0260(15) 0.0222(16) 0.0179(14) -0.0062(12) -0.0015(11) -0.0059(12)
C29 0.0320(16) 0.0233(16) 0.0218(15) -0.0089(13) -0.0017(12) -0.0052(13)
C201 0.0365(16) 0.0143(14) 0.0192(14) -0.0050(11) -0.0004(12) -0.0051(12)
C202 0.0389(18) 0.0244(16) 0.0280(16) -0.0013(13) 0.0011(13) -0.0009(13)
C203 0.049(2) 0.0308(18) 0.0355(18) 0.0030(14) 0.0133(15) -0.0050(15)
C204 0.070(3) 0.0334(19) 0.0256(17) 0.0081(14) -0.0018(16) -0.0135(18)
C205 0.058(2) 0.0303(18) 0.0326(18) 0.0029(15) -0.0167(16) -0.0033(16)
C206 0.0407(18) 0.0266(17) 0.0301(17) -0.0042(14) -0.0055(13) -0.0096(14)
C311 0.0197(13) 0.0161(14) 0.0224(14) -0.0082(11) 0.0005(11) -0.0032(11)
C312 0.0240(14) 0.0224(15) 0.0247(15) -0.0052(12) -0.0028(11) -0.0041(12)
C313 0.0246(15) 0.0315(17) 0.0386(18) -0.0093(14) -0.0036(13) -0.0053(13)
C314 0.0304(17) 0.0367(19) 0.045(2) -0.0071(15) 0.0056(14) -0.0146(14)
C315 0.0393(18) 0.0272(17) 0.0318(17) -0.0007(13) 0.0073(13) -0.0140(14)
C316 0.0276(15) 0.0195(15) 0.0272(15) -0.0058(12) -0.0008(12) -0.0048(12)
C321 0.0214(14) 0.0171(15) 0.0179(14) -0.0022(11) -0.0014(11) 0.0003(11)
C322 0.0333(16) 0.0221(16) 0.0298(17) -0.0057(13) -0.0079(13) -0.0022(13)
C323 0.050(2) 0.0212(17) 0.041(2) -0.0016(14) -0.0178(16) 0.0096(14)
C324 0.053(2) 0.038(2) 0.047(2) -0.0035(17) -0.0305(17) 0.0135(16)
C325 0.047(2) 0.036(2) 0.053(2) -0.0132(17) -0.0339(17) 0.0054(15)
C326 0.0287(16) 0.0243(17) 0.0314(17) -0.0061(13) -0.0113(13) -0.0025(13)
C331 0.0232(14) 0.0126(14) 0.0199(14) -0.0026(11) -0.0042(11) -0.0019(11)
C332 0.0253(15) 0.0205(15) 0.0265(16) -0.0045(12) -0.0023(11) -0.0027(12)
C333 0.0323(16) 0.0258(16) 0.0269(16) -0.0031(13) 0.0022(12) 0.0060(13)
C334 0.051(2) 0.0263(17) 0.0250(16) -0.0113(13) -0.0015(14) 0.0021(14)
C335 0.0443(19) 0.044(2) 0.0327(18) -0.0197(15) -0.0080(14) -0.0111(16)
C336 0.0238(15) 0.0414(19) 0.0298(16) -0.0133(14) -0.0025(12) -0.0067(13)
C411 0.0278(15) 0.0147(14) 0.0174(14) -0.0005(11) -0.0001(11) -0.0027(11)
C412 0.0314(16) 0.0276(16) 0.0275(16) -0.0059(13) 0.0051(12) -0.0026(13)
C413 0.045(2) 0.0324(18) 0.0317(18) -0.0069(14) 0.0131(14) 0.0012(15)
C414 0.063(2) 0.0254(17) 0.0214(16) -0.0088(13) 0.0060(15) 0.0017(15)
C415 0.056(2) 0.0246(17) 0.0230(16) -0.0071(13) -0.0112(14) 0.0001(14)
C416 0.0317(16) 0.0243(16) 0.0222(15) -0.0013(12) -0.0054(12) -0.0003(12)
C421 0.0174(13) 0.0193(15) 0.0186(14) -0.0003(11) 0.0013(10) -0.0040(11)
C422 0.0217(14) 0.0189(15) 0.0390(18) -0.0035(13) -0.0048(12) -0.0029(12)
C423 0.0258(16) 0.0259(17) 0.0430(19) -0.0017(14) -0.0110(13) 0.0038(13)
C424 0.0202(14) 0.0337(17) 0.0325(17) -0.0040(13) -0.0081(12) -0.0026(13)
C425 0.0274(15) 0.0308(17) 0.0279(16) -0.0120(13) -0.0050(12) -0.0080(13)
C426 0.0259(15) 0.0226(16) 0.0252(15) -0.0050(12) -0.0015(12) -0.0018(12)
C431 0.0256(14) 0.0144(14) 0.0180(14) -0.0012(11) -0.0029(11) -0.0017(11)
C432 0.0325(16) 0.0241(16) 0.0282(16) 0.0046(13) -0.0007(12) -0.0072(13)
C433 0.048(2) 0.0333(19) 0.0351(18) 0.0070(14) 0.0020(15) -0.0199(16)
C434 0.068(2) 0.0200(17) 0.0295(17) 0.0056(13) -0.0035(16) -0.0116(16)
C435 0.0462(19) 0.0201(17) 0.0315(17) -0.0015(13) -0.0057(14) 0.0089(14)
C436 0.0307(16) 0.0241(17) 0.0241(15) -0.0013(13) -0.0009(12) -0.0050(13)
C1S 0.045(2) 0.0282(18) 0.071(3) 0.0099(18) -0.0224(19) -0.0002(15)
C2S 0.074(3) 0.044(2) 0.041(2) -0.0064(17) -0.0098(19) 0.0021(19)
C3S 0.080(3) 0.067(3) 0.077(3) -0.017(2) -0.032(3) -0.001(2)
C4S 0.066(3) 0.091(4) 0.112(4) -0.040(3) -0.019(3) -0.019(3)
C5S 0.054(3) 0.126(4) 0.084(4) -0.045(3) 0.000(2) -0.019(3)
C6S 0.053(3) 0.066(3) 0.071(3) -0.021(2) -0.025(2) 0.004(2)
C7S 0.069(3) 0.068(3) 0.135(5) -0.012(3) -0.022(3) -0.007(2)
C8S 0.070(3) 0.093(3) 0.105(3) 0.035(3) 0.005(3) 0.011(3)
C9S 0.108(4) 0.043(2) 0.036(2) -0.0067(18) -0.021(2) 0.022(2)
C10S 0.100(4) 0.103(4) 0.100(5) -0.011(3) -0.035(4) 0.008(3)
C11S 0.084(4) 0.124(5) 0.079(4) -0.039(3) -0.019(3) -0.009(3)
C12S 0.109(4) 0.113(4) 0.107(4) -0.037(3) -0.036(3) -0.006(3)
C13S 0.079(3) 0.062(3) 0.076(3) -0.001(2) -0.041(3) -0.007(2)
C14S 0.089(3) 0.129(4) 0.126(4) 0.056(3) 0.017(3) 0.008(3)

loop_
_atom_type_symbol
_atom_type_description
_atom_type_scat_dispersion_real
_atom_type_scat_dispersion_imag
_atom_type_scat_source
C C 0.0033 0.0016 'International Tables Vol C Tables 4.2.6.8 and 6.1.1.4'
H H 0.0000 0.0000 'International Tables Vol C Tables 4.2.6.8 and 6.1.1.4'
B B 0.0013 0.0007 'International Tables Vol C Tables 4.2.6.8 and 6.1.1.4'
N N 0.0061 0.0033 'International Tables Vol C Tables 4.2.6.8 and 6.1.1.4'
P P 0.1023 0.0942 'International Tables Vol C Tables 4.2.6.8 and 6.1.1.4'
Cl Cl 0.1484 0.1585 'International Tables Vol C Tables 4.2.6.8 and 6.1.1.4'
Ru Ru -1.2594 0.8363 'International Tables Vol C Tables 4.2.6.8 and 6.1.1.4'

loop_
_geom_angle_atom_site_label_1
_geom_angle_atom_site_label_2
_geom_angle_atom_site_label_3
_geom_angle
C13 Ru1 C12 37.23(9)
C13 Ru1 C11 63.21(10)
C12 Ru1 C11 37.40(9)
C13 Ru1 N1 37.37(8)
C12 Ru1 N1 62.22(8)
C11 Ru1 N1 63.57(8)
C13 Ru1 P1 111.92(7)
C12 Ru1 P1 85.40(7)
C11 Ru1 P1 94.68(7)
N1 Ru1 P1 147.14(5)
C13 Ru1 P2 146.78(7)
C12 Ru1 P2 147.41(7)
C11 Ru1 P2 110.02(7)
N1 Ru1 P2 109.49(5)
P1 Ru1 P2 100.84(2)
C13 Ru1 B1 62.53(10)
C12 Ru1 B1 62.30(9)
C11 Ru1 B1 38.34(9)
N1 Ru1 B1 37.43(9)
P1 Ru1 B1 132.13(7)
P2 Ru1 B1 91.62(7)
C13 Ru1 Cl1 92.68(7)
C12 Ru1 Cl1 120.57(7)
C11 Ru1 Cl1 155.77(7)
N1 Ru1 Cl1 99.23(6)
P1 Ru1 Cl1 92.25(2)
P2 Ru1 Cl1 91.35(2)
B1 Ru1 Cl1 133.82(8)
C121 P1 C131 103.52(12)
C121 P1 C111 102.10(11)
C131 P1 C111 97.05(11)
C121 P1 Ru1 112.02(8)
C131 P1 Ru1 125.72(8)
C111 P1 Ru1 113.20(9)
C221 P2 C231 102.46(11)
C221 P2 C211 97.18(12)
C231 P2 C211 101.92(11)
C221 P2 Ru1 119.69(8)
C231 P2 Ru1 109.22(8)
C211 P2 Ru1 123.27(8)
N1 B1 C11 105.0(2)
N1 B1 C18 126.8(2)
C11 B1 C18 128.0(3)
N1 B1 Ru1 68.48(14)
C11 B1 Ru1 66.82(14)
C18 B1 Ru1 132.25(19)
C13 N1 B1 107.3(2)
C13 N1 C14 117.6(2)
B1 N1 C14 131.4(2)
C13 N1 Ru1 66.65(13)
B1 N1 Ru1 74.08(15)
C14 N1 Ru1 139.93(16)
C12 C11 B1 106.8(2)
C12 C11 Ru1 69.67(13)
B1 C11 Ru1 74.84(14)
C13 C12 C11 110.0(2)
C13 C12 Ru1 69.65(14)
C11 C12 Ru1 72.93(13)
C12 C13 N1 110.6(2)
C12 C13 Ru1 73.12(15)
N1 C13 Ru1 75.98(14)
N1 C14 C17 110.0(2)
N1 C14 C16 110.8(2)
C17 C14 C16 109.4(2)
N1 C14 C15 106.5(2)
C17 C14 C15 109.7(2)
C16 C14 C15 110.5(2)
C19 C18 B1 174.6(3)
C18 C19 C101 175.9(3)
C106 C101 C102 118.6(3)
C106 C101 C19 119.5(3)
C102 C101 C19 121.9(2)
C101 C102 C103 120.0(3)
C104 C103 C102 120.4(3)
C105 C104 C103 120.2(3)
C104 C105 C106 119.8(3)
C101 C106 C105 120.9(3)
C116 C111 C112 118.6(2)
C116 C111 P1 120.97(19)
C112 C111 P1 120.3(2)
C113 C112 C111 120.5(3)
C114 C113 C112 119.8(3)
C113 C114 C115 120.6(3)
C114 C115 C116 119.9(3)
C111 C116 C115 120.5(3)
C122 C121 C126 117.7(2)
C122 C121 P1 122.0(2)
C126 C121 P1 120.06(17)
C123 C122 C121 120.9(3)
C124 C123 C122 120.5(2)
C123 C124 C125 119.6(2)
C126 C125 C124 120.0(3)
C125 C126 C121 121.2(2)
C132 C131 C136 118.7(3)
C132 C131 P1 122.6(2)
C136 C131 P1 118.1(2)
C133 C132 C131 120.9(3)
C134 C133 C132 119.9(3)
C133 C134 C135 119.9(3)
C134 C135 C136 120.7(3)
C135 C136 C131 119.9(3)
C212 C211 C216 118.0(2)
C212 C211 P2 117.33(18)
C216 C211 P2 124.6(2)
C211 C212 C213 121.5(2)
C214 C213 C212 119.7(3)
C215 C214 C213 119.6(3)
C214 C215 C216 120.9(3)
C215 C216 C211 120.3(3)
C222 C221 C226 118.3(2)
C222 C221 P2 121.35(19)
C226 C221 P2 120.38(18)
C221 C222 C223 120.1(3)
C224 C223 C222 120.5(3)
C223 C224 C225 120.1(3)
C226 C225 C224 120.0(3)
C225 C226 C221 121.0(2)
C232 C231 C236 118.3(2)
C232 C231 P2 123.5(2)
C236 C231 P2 118.1(2)
C233 C232 C231 120.8(3)
C234 C233 C232 120.7(3)
C233 C234 C235 119.3(3)
C236 C235 C234 120.1(3)
C235 C236 C231 120.7(3)
C23 Ru2 C22 37.15(9)
C23 Ru2 C21 63.20(10)
C22 Ru2 C21 37.46(9)
C23 Ru2 P4 112.56(6)
C22 Ru2 P4 86.01(7)
C21 Ru2 P4 94.98(6)
C23 Ru2 N2 37.30(8)
C22 Ru2 N2 62.11(8)
C21 Ru2 N2 63.51(8)
P4 Ru2 N2 147.67(5)
C23 Ru2 P3 146.82(7)
C22 Ru2 P3 147.28(7)
C21 Ru2 P3 109.83(7)
P4 Ru2 P3 100.12(2)
N2 Ru2 P3 109.59(5)
C23 Ru2 B2 62.59(10)
C22 Ru2 B2 62.36(9)
C21 Ru2 B2 38.33(9)
P4 Ru2 B2 132.32(7)
N2 Ru2 B2 37.49(9)
P3 Ru2 B2 91.47(7)
C23 Ru2 Cl2 92.12(7)
C22 Ru2 Cl2 119.99(7)
C21 Ru2 Cl2 155.21(7)
P4 Ru2 Cl2 92.41(2)
N2 Ru2 Cl2 98.82(5)
P3 Ru2 Cl2 92.03(2)
B2 Ru2 Cl2 133.53(7)
C321 P3 C311 102.82(11)
C321 P3 C331 97.65(12)
C311 P3 C331 100.87(11)
C321 P3 Ru2 119.21(8)
C311 P3 Ru2 109.52(8)
C331 P3 Ru2 123.60(8)
C421 P4 C411 103.49(12)
C421 P4 C431 101.89(11)
C411 P4 C431 97.09(11)
C421 P4 Ru2 112.38(8)
C411 P4 Ru2 125.52(8)
C431 P4 Ru2 113.19(9)
N2 B2 C21 105.0(2)
N2 B2 C28 126.1(2)
C21 B2 C28 128.6(2)
N2 B2 Ru2 68.81(13)
C21 B2 Ru2 66.98(14)
C28 B2 Ru2 132.02(19)
C23 N2 B2 107.1(2)
C23 N2 C24 118.2(2)
B2 N2 C24 131.2(2)
C23 N2 Ru2 66.18(13)
B2 N2 Ru2 73.71(14)
C24 N2 Ru2 140.38(15)
C22 C21 B2 106.8(2)
C22 C21 Ru2 69.65(13)
B2 C21 Ru2 74.69(14)
C23 C22 C21 109.8(2)
C23 C22 Ru2 69.37(14)
C21 C22 Ru2 72.90(14)
C22 C23 N2 110.9(2)
C22 C23 Ru2 73.48(16)
N2 C23 Ru2 76.52(14)
N2 C24 C27 111.2(2)
N2 C24 C26 110.5(2)
C27 C24 C26 109.0(2)
N2 C24 C25 106.0(2)
C27 C24 C25 110.6(2)
C26 C24 C25 109.5(2)
C29 C28 B2 175.6(3)
C28 C29 C201 174.9(3)
C202 C201 C206 118.8(2)
C202 C201 C29 119.6(2)
C206 C201 C29 121.6(2)
C203 C202 C201 120.7(3)
C204 C203 C202 119.8(3)
C205 C204 C203 120.7(3)
C204 C205 C206 120.6(3)
C205 C206 C201 119.5(3)
C316 C311 C312 118.6(2)
C316 C311 P3 123.74(19)
C312 C311 P3 117.62(19)
C313 C312 C311 120.7(3)
C314 C313 C312 119.9(3)
C315 C314 C313 119.7(3)
C314 C315 C316 120.9(3)
C311 C316 C315 120.0(3)
C326 C321 C322 118.7(2)
C326 C321 P3 120.87(19)
C322 C321 P3 120.47(18)
C323 C322 C321 120.7(3)
C324 C323 C322 119.7(3)
C325 C324 C323 120.4(3)
C324 C325 C326 120.4(3)
C321 C326 C325 120.1(3)
C332 C331 C336 117.6(2)
C332 C331 P3 117.59(18)
C336 C331 P3 124.8(2)
C333 C332 C331 121.3(2)
C334 C333 C332 120.3(3)
C335 C334 C333 119.1(3)
C334 C335 C336 120.7(3)
C335 C336 C331 121.0(3)
C412 C411 C416 118.6(3)
C412 C411 P4 122.3(2)
C416 C411 P4 118.6(2)
C413 C412 C411 120.6(3)
C414 C413 C412 119.7(3)
C415 C414 C413 120.1(3)
C414 C415 C416 120.7(3)
C415 C416 C411 120.2(3)
C426 C421 C422 117.8(2)
C426 C421 P4 122.4(2)
C422 C421 P4 119.67(18)
C423 C422 C421 120.7(2)
C424 C423 C422 120.5(3)
C425 C424 C423 119.1(2)
C424 C425 C426 120.7(2)
C425 C426 C421 121.2(3)
C436 C431 C432 118.8(2)
C436 C431 P4 120.44(19)
C432 C431 P4 120.6(2)
C433 C432 C431 120.1(3)
C434 C433 C432 120.7(3)
C433 C434 C435 119.8(3)
C434 C435 C436 120.2(3)
C431 C436 C435 120.4(3)
C2S C1S C6S 118.0(3)
C2S C1S C7S 122.6(4)
C6S C1S C7S 119.3(4)
C3S C2S C1S 122.3(4)
C2S C3S C4S 120.0(4)
C5S C4S C3S 119.1(4)
C4S C5S C6S 121.9(4)
C5S C6S C1S 118.7(4)
C13S C8S C14S 124.8(7)
C13S C8S C9S 119.9(5)
C14S C8S C9S 115.1(6)
C10S C9S C8S 118.0(5)
C9S C10S C11S 123.9(6)
C12S C11S C10S 117.4(6)
C11S C12S C13S 121.4(5)
C8S C13S C12S 119.2(5)

loop_
_geom_bond_atom_site_label_1
_geom_bond_atom_site_label_2
_geom_bond_distance
Ru1 C13 2.157(3)
Ru1 C12 2.202(2)
Ru1 C11 2.244(2)
Ru1 N1 2.280(2)
Ru1 P1 2.2834(7)
Ru1 P2 2.3542(7)
Ru1 B1 2.357(3)
Ru1 Cl1 2.4514(6)
P1 C121 1.838(2)
P1 C131 1.845(3)
P1 C111 1.853(2)
P2 C221 1.833(3)
P2 C231 1.845(2)
P2 C211 1.852(3)
B1 N1 1.489(4)
B1 C11 1.515(4)
B1 C18 1.531(4)
N1 C13 1.426(3)
N1 C14 1.506(3)
C11 C12 1.426(4)
C12 C13 1.392(4)
C14 C17 1.518(3)
C14 C16 1.529(4)
C14 C15 1.531(4)
C18 C19 1.201(3)
C19 C101 1.439(4)
C101 C106 1.382(4)
C101 C102 1.390(4)
C102 C103 1.392(4)
C103 C104 1.369(4)
C104 C105 1.368(5)
C105 C106 1.390(4)
C111 C116 1.384(4)
C111 C112 1.400(3)
C112 C113 1.389(4)
C113 C114 1.372(4)
C114 C115 1.377(4)
C115 C116 1.394(3)
C121 C122 1.391(3)
C121 C126 1.397(3)
C122 C123 1.388(3)
C123 C124 1.369(4)
C124 C125 1.387(4)
C125 C126 1.380(3)
C131 C132 1.388(4)
C131 C136 1.394(3)
C132 C133 1.386(4)
C133 C134 1.376(4)
C134 C135 1.377(4)
C135 C136 1.385(4)
C211 C212 1.385(4)
C211 C216 1.393(3)
C212 C213 1.388(4)
C213 C214 1.380(4)
C214 C215 1.369(4)
C215 C216 1.390(4)
C221 C222 1.388(3)
C221 C226 1.400(3)
C222 C223 1.396(4)
C223 C224 1.365(4)
C224 C225 1.378(4)
C225 C226 1.375(4)
C231 C232 1.391(3)
C231 C236 1.395(4)
C232 C233 1.383(4)
C233 C234 1.374(4)
C234 C235 1.395(4)
C235 C236 1.384(4)
Ru2 C23 2.152(3)
Ru2 C22 2.205(2)
Ru2 C21 2.247(2)
Ru2 P4 2.2868(7)
Ru2 N2 2.288(2)
Ru2 P3 2.3499(7)
Ru2 B2 2.355(3)
Ru2 Cl2 2.4509(6)
P3 C321 1.842(3)
P3 C311 1.842(2)
P3 C331 1.849(3)
P4 C421 1.842(2)
P4 C411 1.845(3)
P4 C431 1.854(2)
B2 N2 1.493(4)
B2 C21 1.514(4)
B2 C28 1.534(4)
N2 C23 1.426(3)
N2 C24 1.503(3)
C21 C22 1.430(4)
C22 C23 1.389(3)
C24 C27 1.519(4)
C24 C26 1.521(3)
C24 C25 1.539(4)
C28 C29 1.194(3)
C29 C201 1.442(4)
C201 C202 1.400(4)
C201 C206 1.401(4)
C202 C203 1.383(4)
C203 C204 1.376(5)
C204 C205 1.370(4)
C205 C206 1.392(4)
C311 C316 1.389(3)
C311 C312 1.399(3)
C312 C313 1.387(4)
C313 C314 1.384(4)
C314 C315 1.373(4)
C315 C316 1.392(4)
C321 C326 1.385(3)
C321 C322 1.397(3)
C322 C323 1.380(4)
C323 C324 1.376(4)
C324 C325 1.368(4)
C325 C326 1.388(4)
C331 C332 1.391(4)
C331 C336 1.392(3)
C332 C333 1.384(4)
C333 C334 1.383(4)
C334 C335 1.376(4)
C335 C336 1.384(4)
C411 C412 1.392(4)
C411 C416 1.400(3)
C412 C413 1.391(4)
C413 C414 1.387(4)
C414 C415 1.369(4)
C415 C416 1.383(4)
C421 C426 1.386(3)
C421 C422 1.392(4)
C422 C423 1.388(3)
C423 C424 1.379(4)
C424 C425 1.372(4)
C425 C426 1.382(3)
C431 C436 1.381(4)
C431 C432 1.399(3)
C432 C433 1.387(4)
C433 C434 1.372(5)
C434 C435 1.375(4)
C435 C436 1.400(4)
C1S C2S 1.380(5)
C1S C6S 1.406(5)
C1S C7S 1.457(5)
C2S C3S 1.333(5)
C3S C4S 1.385(6)
C4S C5S 1.356(6)
C5S C6S 1.373(5)
C8S C13S 1.350(6)
C8S C14S 1.378(6)
C8S C9S 1.414(7)
C9S C10S 1.339(6)
C10S C11S 1.397(6)
C11S C12S 1.326(6)
C12S C13S 1.434(7)
